data_7017015
loop_
_publ_author_name
'Tong, Lok H.'
'Pengo, Paolo'
'Clegg, William'
'Lowe, John P.'
'Raithby, Paul R.'
'Sanders, Jeremy K. M.'
'Pascu, Sofia I.'

_publ_section_title
;
 Complexes of aryl-substituted porphyrins and naphthalenediimide (NDI):
 investigations by synchrotron X-ray diffraction and NMR spectroscopy.
;
_journal_issue 41
_journal_name_full 'Dalton transactions (Cambridge, England : 2003)'
_journal_page_first 10833
_journal_page_last 10842
_journal_paper_doi 10.1039/c1dt10880h
_journal_volume 40
_journal_year 2011
_chemical_formula_moiety 'C38 H38 N2 O4'
_chemical_formula_sum 'C38 H38 N2 O4'
_chemical_formula_weight 586.70
_chemical_name_systematic
;

?

;
_space_group_IT_number 29
_symmetry_cell_setting orthorhombic
_symmetry_space_group_name_Hall 'P 2c -2ac'
_symmetry_space_group_name_H-M 'P c a 21'
_atom_sites_solution_hydrogens geom
_atom_sites_solution_primary direct
_atom_sites_solution_secondary difmap
_audit_creation_method SHELXL-97
_cell_angle_alpha 90.00
_cell_angle_beta 90.00
_cell_angle_gamma 90.00
_cell_formula_units_Z 4
_cell_length_a 16.017(1)
_cell_length_b 8.561(1)
_cell_length_c 22.982(1)
_cell_measurement_reflns_used 13675
_cell_measurement_temperature 180(2)
_cell_measurement_theta_max 27.48
_cell_measurement_theta_min 1.00
_cell_volume 3151.3(4)
_computing_cell_refinement 'HKL Scalepack (Otwinowski & Minor 1997)'
_computing_data_collection 'Collect (Nonius B.V. 1998)'
_computing_data_reduction
;

HKL Denzo and Scalepack (Otwinowski & Minor 1997)

;
_computing_publication_material 'SHELXL-97 (Sheldrick 1997)'
_computing_structure_refinement 'SHELXL-97 (Sheldrick 1997)'
_computing_structure_solution 'SIR-92 (Altomare et al. 1994)'
_diffrn_ambient_temperature 180(2)
_diffrn_measured_fraction_theta_full 0.988
_diffrn_measured_fraction_theta_max 0.988
_diffrn_measurement_device_type 'Nonius Kappa CCD'
_diffrn_measurement_method 'Thin slice \w and \f scans'
_diffrn_radiation_source 'fine-focus sealed tube'
_diffrn_radiation_type MoK\a
_diffrn_radiation_wavelength 0.71073
_diffrn_reflns_av_R_equivalents 0.0374
_diffrn_reflns_av_sigmaI/netI 0.0305
_diffrn_reflns_limit_h_max 20
_diffrn_reflns_limit_h_min -20
_diffrn_reflns_limit_k_max 11
_diffrn_reflns_limit_k_min -11
_diffrn_reflns_limit_l_max 27
_diffrn_reflns_limit_l_min -29
_diffrn_reflns_number 16259
_diffrn_reflns_theta_full 27.48
_diffrn_reflns_theta_max 27.48
_diffrn_reflns_theta_min 3.55
_exptl_absorpt_coefficient_mu 0.080
_exptl_absorpt_correction_T_max 0.992
_exptl_absorpt_correction_T_min 0.906
_exptl_absorpt_correction_type multi-scan
_exptl_absorpt_process_details
;

multi-scan from symmetry-related measurements

Sortav (Blessing 1995)

;
_exptl_crystal_colour colourless
_exptl_crystal_density_diffrn 1.237
_exptl_crystal_density_method 'not measured'
_exptl_crystal_description block
_exptl_crystal_F_000 1248
_exptl_crystal_size_max 0.46
_exptl_crystal_size_mid 0.23
_exptl_crystal_size_min 0.10
_refine_diff_density_max 0.383
_refine_diff_density_min -0.219
_refine_diff_density_rms 0.062
_refine_ls_abs_structure_details 'Flack H D (1983), Acta Cryst. A39, 876-881'
_refine_ls_abs_structure_Flack 0.7(15)
_refine_ls_extinction_method none
_refine_ls_goodness_of_fit_ref 1.101
_refine_ls_hydrogen_treatment mixed
_refine_ls_matrix_type full
_refine_ls_number_parameters 405
_refine_ls_number_reflns 3661
_refine_ls_number_restraints 1
_refine_ls_restrained_S_all 1.101
_refine_ls_R_factor_all 0.0523
_refine_ls_R_factor_gt 0.0451
_refine_ls_shift/su_max 0.000
_refine_ls_shift/su_mean 0.000
_refine_ls_structure_factor_coef Fsqd
_refine_ls_weighting_details 'calc w=1/[\s^2^(Fo^2^)+(0.0704P)^2^+0.6961P] where P=(Fo^2^+2Fc^2^)/3'
_refine_ls_weighting_scheme calc
_refine_ls_wR_factor_gt 0.1196
_refine_ls_wR_factor_ref 0.1251
_reflns_number_gt 3299
_reflns_number_total 3661
_reflns_threshold_expression >2sigma(I)
_cod_data_source_file c1dt10880h.txt
_cod_data_source_block js0522
_cod_original_cell_volume 3151.3(3)
_cod_original_sg_symbol_H-M Pca21
_cod_database_code 7017015

loop_
_symmetry_equiv_pos_as_xyz
'x, y, z'
'-x, -y, z+1/2'
'-x+1/2, y, z+1/2'
'x+1/2, -y, z'

loop_
_atom_site_label
_atom_site_type_symbol
_atom_site_fract_x
_atom_site_fract_y
_atom_site_fract_z
_atom_site_U_iso_or_equiv
_atom_site_adp_type
_atom_site_occupancy
_atom_site_symmetry_multiplicity
_atom_site_calc_flag
_atom_site_refinement_flags
O1 O 0.15259(13) 0.5169(3) 0.33876(10) 0.0381(5) Uani 1 1 d .
O2 O 0.36108(13) 0.4803(2) 0.47228(9) 0.0321(5) Uani 1 1 d .
O3 O 0.59023(13) 0.0033(3) 0.27983(11) 0.0406(5) Uani 1 1 d .
O4 O 0.38119(12) 0.0366(2) 0.14701(8) 0.0305(4) Uani 1 1 d .
N1 N 0.25789(13) 0.5016(2) 0.40500(10) 0.0219(4) Uani 1 1 d .
N2 N 0.48645(13) 0.0246(2) 0.21304(10) 0.0227(5) Uani 1 1 d .
C1 C 0.33628(15) 0.4485(3) 0.42404(11) 0.0231(5) Uani 1 1 d .
C2 C 0.38510(15) 0.3539(3) 0.38196(11) 0.0208(5) Uani 1 1 d .
C3 C 0.46455(16) 0.3066(3) 0.39622(11) 0.0257(5) Uani 1 1 d .
H3 H 0.4884 0.3375 0.4323 0.031 Uiso 1 1 calc R
C4 C 0.51053(16) 0.2126(3) 0.35752(12) 0.0270(5) Uani 1 1 d .
H4 H 0.5657 0.1818 0.3673 0.032 Uiso 1 1 calc R
C5 C 0.47609(15) 0.1655(3) 0.30590(11) 0.0220(5) Uani 1 1 d .
C6 C 0.52359(15) 0.0588(3) 0.26696(11) 0.0249(5) Uani 1 1 d .
C7 C 0.40757(15) 0.0730(3) 0.19452(11) 0.0230(5) Uani 1 1 d .
C8 C 0.35860(15) 0.1697(3) 0.23632(11) 0.0223(5) Uani 1 1 d .
C9 C 0.27887(15) 0.2151(3) 0.22252(11) 0.0261(5) Uani 1 1 d .
H9 H 0.2545 0.1817 0.1869 0.031 Uiso 1 1 calc R
C10 C 0.23303(16) 0.3101(3) 0.26050(12) 0.0274(5) Uani 1 1 d .
H10 H 0.1780 0.3413 0.2505 0.033 Uiso 1 1 calc R
C11 C 0.26765(15) 0.3586(3) 0.31244(11) 0.0224(5) Uani 1 1 d .
C12 C 0.21987(15) 0.4639(3) 0.35160(12) 0.0254(5) Uani 1 1 d .
C13 C 0.34924(15) 0.3102(3) 0.32839(11) 0.0201(5) Uani 1 1 d .
C14 C 0.39516(15) 0.2145(3) 0.28969(11) 0.0200(4) Uani 1 1 d .
C15 C 0.21105(15) 0.6025(3) 0.44426(11) 0.0237(5) Uani 1 1 d .
C16 C 0.15237(16) 0.5338(3) 0.48102(12) 0.0262(6) Uani 1 1 d .
C17 C 0.13738(18) 0.3588(3) 0.48286(14) 0.0339(6) Uani 1 1 d .
H17 H 0.1848 0.3075 0.4619 0.041 Uiso 1 1 calc R
C18 C 0.0572(2) 0.3132(4) 0.45147(18) 0.0506(9) Uani 1 1 d .
H18A H 0.0589 0.3524 0.4114 0.076 Uiso 1 1 calc R
H18B H 0.0092 0.3587 0.4718 0.076 Uiso 1 1 calc R
H18C H 0.0519 0.1991 0.4510 0.076 Uiso 1 1 calc R
C19 C 0.1372(2) 0.2968(4) 0.54519(17) 0.0479(8) Uani 1 1 d .
H19A H 0.1885 0.3297 0.5649 0.072 Uiso 1 1 calc R
H19B H 0.1343 0.1825 0.5446 0.072 Uiso 1 1 calc R
H19C H 0.0887 0.3385 0.5660 0.072 Uiso 1 1 calc R
C20 C 0.10692(17) 0.6343(3) 0.51720(13) 0.0323(6) Uani 1 1 d .
H20 H 0.0660 0.5923 0.5427 0.039 Uiso 1 1 calc R
C21 C 0.12071(19) 0.7939(3) 0.51647(13) 0.0350(6) Uani 1 1 d .
H21 H 0.0890 0.8603 0.5411 0.042 Uiso 1 1 calc R
C22 C 0.18036(19) 0.8568(3) 0.48002(14) 0.0353(6) Uani 1 1 d .
H22 H 0.1892 0.9665 0.4800 0.042 Uiso 1 1 calc R
C23 C 0.22792(16) 0.7624(3) 0.44321(12) 0.0282(5) Uani 1 1 d .
C24 C 0.2952(2) 0.8301(3) 0.40340(15) 0.0378(7) Uani 1 1 d .
H24 H 0.3368 0.7448 0.3967 0.045 Uiso 1 1 calc R
C25 C 0.3428(3) 0.9660(5) 0.4306(2) 0.0656(12) Uani 1 1 d .
H25A H 0.3903 0.9936 0.4057 0.098 Uiso 1 1 calc R
H25B H 0.3632 0.9354 0.4691 0.098 Uiso 1 1 calc R
H25C H 0.3056 1.0563 0.4344 0.098 Uiso 1 1 calc R
C26 C 0.2617(3) 0.8743(6) 0.3451(2) 0.0768(14) Uani 1 1 d .
H26A H 0.3082 0.8985 0.3189 0.115 Uiso 1 1 calc R
H26B H 0.2257 0.9662 0.3489 0.115 Uiso 1 1 calc R
H26C H 0.2293 0.7871 0.3291 0.115 Uiso 1 1 calc R
C27 C 0.53369(15) -0.0749(3) 0.17358(11) 0.0237(5) Uani 1 1 d .
C28 C 0.59430(17) -0.0063(3) 0.13798(13) 0.0267(6) Uani 1 1 d .
C29 C 0.61419(18) 0.1668(3) 0.14013(14) 0.0359(7) Uani 1 1 d .
H29 H 0.5682 0.2196 0.1620 0.043 Uiso 1 1 calc R
C30 C 0.6959(3) 0.1975(4) 0.1731(2) 0.0648(11) Uani 1 1 d .
H30A H 0.6926 0.1505 0.2119 0.097 Uiso 1 1 calc R
H30B H 0.7046 0.3104 0.1768 0.097 Uiso 1 1 calc R
H30C H 0.7426 0.1512 0.1516 0.097 Uiso 1 1 calc R
C31 C 0.6180(3) 0.2393(4) 0.07983(18) 0.0540(9) Uani 1 1 d .
H31A H 0.5677 0.2109 0.0580 0.081 Uiso 1 1 calc R
H31B H 0.6674 0.2005 0.0593 0.081 Uiso 1 1 calc R
H31C H 0.6213 0.3532 0.0833 0.081 Uiso 1 1 calc R
C32 C 0.63783(17) -0.1058(3) 0.10070(13) 0.0316(6) Uani 1 1 d .
H32 H 0.6800 -0.0640 0.0761 0.038 Uiso 1 1 calc R
C33 C 0.62089(18) -0.2642(3) 0.09877(13) 0.0341(6) Uani 1 1 d .
H33 H 0.6508 -0.3294 0.0726 0.041 Uiso 1 1 calc R
C34 C 0.56054(18) -0.3282(3) 0.13481(14) 0.0326(6) Uani 1 1 d .
H34 H 0.5499 -0.4373 0.1333 0.039 Uiso 1 1 calc R
C35 C 0.51501(16) -0.2348(3) 0.17333(12) 0.0268(5) Uani 1 1 d .
C36 C 0.44888(18) -0.3045(3) 0.21306(14) 0.0310(6) Uani 1 1 d .
H36 H 0.4094 -0.2184 0.2235 0.037 Uiso 1 1 calc R
C37 C 0.3976(2) -0.4323(4) 0.18392(17) 0.0481(8) Uani 1 1 d .
H37A H 0.3716 -0.3908 0.1486 0.072 Uiso 1 1 calc R
H37B H 0.3542 -0.4685 0.2107 0.072 Uiso 1 1 calc R
H37C H 0.4342 -0.5199 0.1737 0.072 Uiso 1 1 calc R
C38 C 0.4874(2) -0.3637(5) 0.26985(18) 0.0603(11) Uani 1 1 d .
H38A H 0.5196 -0.2795 0.2880 0.090 Uiso 1 1 calc R
H38B H 0.5244 -0.4522 0.2615 0.090 Uiso 1 1 calc R
H38C H 0.4429 -0.3972 0.2963 0.090 Uiso 1 1 calc R

loop_
_atom_site_aniso_label
_atom_site_aniso_U_11
_atom_site_aniso_U_22
_atom_site_aniso_U_33
_atom_site_aniso_U_23
_atom_site_aniso_U_13
_atom_site_aniso_U_12
O1 0.0287(10) 0.0507(12) 0.0351(13) -0.0130(10) -0.0066(9) 0.0151(9)
O2 0.0375(11) 0.0382(11) 0.0207(10) -0.0063(8) -0.0047(9) 0.0076(8)
O3 0.0313(11) 0.0539(12) 0.0366(13) -0.0148(10) -0.0068(10) 0.0166(9)
O4 0.0352(10) 0.0345(10) 0.0219(10) -0.0052(8) -0.0026(8) 0.0076(8)
N1 0.0211(10) 0.0247(9) 0.0200(11) -0.0031(8) 0.0008(9) 0.0026(8)
N2 0.0244(10) 0.0228(10) 0.0210(12) -0.0026(8) 0.0038(9) 0.0021(8)
C1 0.0251(11) 0.0220(11) 0.0223(12) 0.0007(9) 0.0002(10) -0.0006(9)
C2 0.0228(11) 0.0194(11) 0.0202(12) -0.0002(9) 0.0011(9) -0.0015(8)
C3 0.0252(12) 0.0296(13) 0.0223(12) -0.0052(10) -0.0049(9) 0.0005(9)
C4 0.0218(12) 0.0298(13) 0.0292(14) -0.0041(10) -0.0053(10) 0.0027(9)
C5 0.0211(11) 0.0234(11) 0.0214(12) -0.0015(9) 0.0010(9) -0.0012(9)
C6 0.0230(11) 0.0276(12) 0.0242(13) -0.0037(10) -0.0017(10) 0.0013(9)
C7 0.0259(12) 0.0220(11) 0.0210(12) -0.0012(9) 0.0007(10) -0.0002(9)
C8 0.0242(12) 0.0225(11) 0.0204(12) -0.0002(9) 0.0007(9) -0.0005(9)
C9 0.0264(12) 0.0288(12) 0.0232(13) -0.0048(10) -0.0043(10) 0.0016(9)
C10 0.0213(12) 0.0347(13) 0.0262(13) -0.0030(10) -0.0028(10) 0.0058(10)
C11 0.0217(11) 0.0239(12) 0.0215(12) -0.0031(9) 0.0002(9) 0.0016(9)
C12 0.0240(12) 0.0281(12) 0.0241(13) -0.0024(10) 0.0002(10) 0.0026(9)
C13 0.0222(11) 0.0185(11) 0.0195(12) 0.0006(8) 0.0008(9) -0.0023(8)
C14 0.0202(10) 0.0191(10) 0.0207(11) 0.0000(9) -0.0004(8) -0.0021(8)
C15 0.0252(11) 0.0238(12) 0.0220(12) -0.0017(9) 0.0006(10) 0.0051(9)
C16 0.0265(13) 0.0290(13) 0.0231(14) 0.0025(10) 0.0023(11) 0.0040(10)
C17 0.0370(15) 0.0278(13) 0.0367(16) 0.0029(12) 0.0141(12) 0.0032(11)
C18 0.063(2) 0.0374(17) 0.051(2) 0.0017(15) -0.0014(17) -0.0135(15)
C19 0.053(2) 0.0412(18) 0.049(2) 0.0153(15) 0.0024(16) -0.0006(14)
C20 0.0335(14) 0.0380(15) 0.0254(13) -0.0004(11) 0.0063(11) 0.0073(11)
C21 0.0392(15) 0.0349(15) 0.0307(15) -0.0102(12) 0.0030(12) 0.0122(12)
C22 0.0457(16) 0.0240(13) 0.0361(16) -0.0061(11) -0.0030(13) 0.0045(11)
C23 0.0308(13) 0.0262(12) 0.0275(13) 0.0004(10) -0.0003(11) 0.0016(10)
C24 0.0453(17) 0.0299(14) 0.0381(16) 0.0013(12) 0.0059(13) -0.0040(12)
C25 0.081(3) 0.061(2) 0.054(2) -0.0030(19) 0.004(2) -0.037(2)
C26 0.069(3) 0.112(3) 0.050(2) 0.035(2) -0.011(2) -0.037(3)
C27 0.0255(12) 0.0251(12) 0.0207(11) -0.0034(9) -0.0004(9) 0.0052(9)
C28 0.0262(12) 0.0292(13) 0.0247(15) 0.0012(10) 0.0007(11) 0.0050(10)
C29 0.0367(14) 0.0281(14) 0.0429(18) 0.0029(11) 0.0146(13) 0.0019(11)
C30 0.069(3) 0.045(2) 0.081(3) -0.0022(19) -0.010(2) -0.0192(17)
C31 0.068(2) 0.0418(18) 0.052(2) 0.0161(16) 0.0152(19) 0.0072(16)
C32 0.0308(13) 0.0387(15) 0.0254(13) 0.0004(11) 0.0058(11) 0.0058(11)
C33 0.0345(14) 0.0382(15) 0.0297(15) -0.0076(12) 0.0017(12) 0.0106(12)
C34 0.0338(14) 0.0267(13) 0.0372(15) -0.0076(11) -0.0024(12) 0.0037(11)
C35 0.0268(12) 0.0270(12) 0.0266(13) -0.0032(10) -0.0026(10) 0.0018(9)
C36 0.0330(13) 0.0244(12) 0.0356(15) 0.0010(11) 0.0044(12) -0.0014(10)
C37 0.0441(18) 0.0438(17) 0.056(2) -0.0023(16) 0.0030(16) -0.0142(14)
C38 0.055(2) 0.080(3) 0.046(2) 0.0265(19) -0.0093(17) -0.0247(19)

loop_
_atom_type_symbol
_atom_type_description
_atom_type_scat_dispersion_real
_atom_type_scat_dispersion_imag
_atom_type_scat_source
C C 0.0033 0.0016 'International Tables Vol C Tables 4.2.6.8 and 6.1.1.4'
H H 0.0000 0.0000 'International Tables Vol C Tables 4.2.6.8 and 6.1.1.4'
N N 0.0061 0.0033 'International Tables Vol C Tables 4.2.6.8 and 6.1.1.4'
O O 0.0106 0.0060 'International Tables Vol C Tables 4.2.6.8 and 6.1.1.4'

loop_
_geom_angle_atom_site_label_1
_geom_angle_atom_site_label_2
_geom_angle_atom_site_label_3
_geom_angle
C1 N1 C12 125.7(2)
C1 N1 C15 117.3(2)
C12 N1 C15 116.9(2)
C7 N2 C6 126.2(2)
C7 N2 C27 117.0(2)
C6 N2 C27 116.8(2)
O2 C1 N1 120.4(2)
O2 C1 C2 123.2(2)
N1 C1 C2 116.4(2)
C3 C2 C13 120.5(2)
C3 C2 C1 119.5(2)
C13 C2 C1 120.0(2)
C2 C3 C4 120.1(2)
C2 C3 H3 119.9
C4 C3 H3 119.9
C5 C4 C3 120.3(2)
C5 C4 H4 119.8
C3 C4 H4 119.8
C4 C5 C14 120.7(2)
C4 C5 C6 119.7(2)
C14 C5 C6 119.5(2)
O3 C6 N2 120.6(2)
O3 C6 C5 123.2(2)
N2 C6 C5 116.2(2)
O4 C7 N2 120.9(2)
O4 C7 C8 122.7(2)
N2 C7 C8 116.4(2)
C9 C8 C14 120.7(2)
C9 C8 C7 119.9(2)
C14 C8 C7 119.5(2)
C8 C9 C10 120.5(2)
C8 C9 H9 119.7
C10 C9 H9 119.7
C11 C10 C9 120.2(2)
C11 C10 H10 119.9
C9 C10 H10 119.9
C10 C11 C13 120.4(2)
C10 C11 C12 120.0(2)
C13 C11 C12 119.7(2)
O1 C12 N1 120.9(2)
O1 C12 C11 122.7(2)
N1 C12 C11 116.4(2)
C2 C13 C14 119.4(2)
C2 C13 C11 121.6(2)
C14 C13 C11 119.0(2)
C8 C14 C5 121.9(2)
C8 C14 C13 119.2(2)
C5 C14 C13 118.9(2)
C16 C15 C23 123.7(2)
C16 C15 N1 118.2(2)
C23 C15 N1 118.1(2)
C15 C16 C20 116.8(2)
C15 C16 C17 122.7(2)
C20 C16 C17 120.5(2)
C16 C17 C18 111.9(3)
C16 C17 C19 111.7(3)
C18 C17 C19 110.7(3)
C16 C17 H17 107.4
C18 C17 H17 107.4
C19 C17 H17 107.4
C17 C18 H18A 109.5
C17 C18 H18B 109.5
H18A C18 H18B 109.5
C17 C18 H18C 109.5
H18A C18 H18C 109.5
H18B C18 H18C 109.5
C17 C19 H19A 109.5
C17 C19 H19B 109.5
H19A C19 H19B 109.5
C17 C19 H19C 109.5
H19A C19 H19C 109.5
H19B C19 H19C 109.5
C21 C20 C16 121.1(3)
C21 C20 H20 119.5
C16 C20 H20 119.5
C22 C21 C20 120.2(2)
C22 C21 H21 119.9
C20 C21 H21 119.9
C21 C22 C23 121.3(2)
C21 C22 H22 119.3
C23 C22 H22 119.3
C22 C23 C15 116.8(2)
C22 C23 C24 121.9(2)
C15 C23 C24 121.2(2)
C26 C24 C25 110.7(3)
C26 C24 C23 112.4(3)
C25 C24 C23 113.4(3)
C26 C24 H24 106.6
C25 C24 H24 106.6
C23 C24 H24 106.6
C24 C25 H25A 109.5
C24 C25 H25B 109.5
H25A C25 H25B 109.5
C24 C25 H25C 109.5
H25A C25 H25C 109.5
H25B C25 H25C 109.5
C24 C26 H26A 109.5
C24 C26 H26B 109.5
H26A C26 H26B 109.5
C24 C26 H26C 109.5
H26A C26 H26C 109.5
H26B C26 H26C 109.5
C28 C27 C35 123.8(2)
C28 C27 N2 118.6(2)
C35 C27 N2 117.6(2)
C32 C28 C27 116.8(2)
C32 C28 C29 120.8(3)
C27 C28 C29 122.5(2)
C28 C29 C31 112.2(3)
C28 C29 C30 111.3(3)
C31 C29 C30 110.2(3)
C28 C29 H29 107.7
C31 C29 H29 107.7
C30 C29 H29 107.7
C29 C30 H30A 109.5
C29 C30 H30B 109.5
H30A C30 H30B 109.5
C29 C30 H30C 109.5
H30A C30 H30C 109.5
H30B C30 H30C 109.5
C29 C31 H31A 109.5
C29 C31 H31B 109.5
H31A C31 H31B 109.5
C29 C31 H31C 109.5
H31A C31 H31C 109.5
H31B C31 H31C 109.5
C33 C32 C28 121.3(3)
C33 C32 H32 119.3
C28 C32 H32 119.3
C32 C33 C34 120.3(2)
C32 C33 H33 119.8
C34 C33 H33 119.8
C33 C34 C35 121.1(2)
C33 C34 H34 119.5
C35 C34 H34 119.5
C34 C35 C27 116.7(2)
C34 C35 C36 121.2(2)
C27 C35 C36 122.0(2)
C35 C36 C37 113.2(3)
C35 C36 C38 111.2(2)
C37 C36 C38 110.8(3)
C35 C36 H36 107.1
C37 C36 H36 107.1
C38 C36 H36 107.1
C36 C37 H37A 109.5
C36 C37 H37B 109.5
H37A C37 H37B 109.5
C36 C37 H37C 109.5
H37A C37 H37C 109.5
H37B C37 H37C 109.5
C36 C38 H38A 109.5
C36 C38 H38B 109.5
H38A C38 H38B 109.5
C36 C38 H38C 109.5
H38A C38 H38C 109.5
H38B C38 H38C 109.5

loop_
_geom_bond_atom_site_label_1
_geom_bond_atom_site_label_2
_geom_bond_distance
O1 C12 1.206(3)
O2 C1 1.209(3)
O3 C6 1.205(3)
O4 C7 1.212(3)
N1 C1 1.405(3)
N1 C12 1.407(3)
N1 C15 1.457(3)
N2 C7 1.396(3)
N2 C6 1.405(3)
N2 C27 1.456(3)
C1 C2 1.484(3)
C2 C3 1.375(3)
C2 C13 1.409(3)
C3 C4 1.407(4)
C3 H3 0.9500
C4 C5 1.369(4)
C4 H4 0.9500
C5 C14 1.412(3)
C5 C6 1.488(3)
C7 C8 1.491(3)
C8 C9 1.372(3)
C8 C14 1.412(3)
C9 C10 1.401(4)
C9 H9 0.9500
C10 C11 1.380(4)
C10 H10 0.9500
C11 C13 1.419(3)
C11 C12 1.486(3)
C13 C14 1.415(3)
C15 C16 1.394(4)
C15 C23 1.396(4)
C16 C20 1.401(4)
C16 C17 1.518(4)
C17 C18 1.524(5)
C17 C19 1.528(5)
C17 H17 1.0000
C18 H18A 0.9800
C18 H18B 0.9800
C18 H18C 0.9800
C19 H19A 0.9800
C19 H19B 0.9800
C19 H19C 0.9800
C20 C21 1.384(4)
C20 H20 0.9500
C21 C22 1.380(4)
C21 H21 0.9500
C22 C23 1.396(4)
C22 H22 0.9500
C23 C24 1.527(4)
C24 C26 1.492(5)
C24 C25 1.526(5)
C24 H24 1.0000
C25 H25A 0.9800
C25 H25B 0.9800
C25 H25C 0.9800
C26 H26A 0.9800
C26 H26B 0.9800
C26 H26C 0.9800
C27 C28 1.399(4)
C27 C35 1.401(3)
C28 C32 1.395(4)
C28 C29 1.517(4)
C29 C31 1.520(5)
C29 C30 1.534(5)
C29 H29 1.0000
C30 H30A 0.9800
C30 H30B 0.9800
C30 H30C 0.9800
C31 H31A 0.9800
C31 H31B 0.9800
C31 H31C 0.9800
C32 C33 1.383(4)
C32 H32 0.9500
C33 C34 1.386(4)
C33 H33 0.9500
C34 C35 1.398(4)
C34 H34 0.9500
C35 C36 1.521(4)
C36 C37 1.523(4)
C36 C38 1.530(5)
C36 H36 1.0000
C37 H37A 0.9800
C37 H37B 0.9800
C37 H37C 0.9800
C38 H38A 0.9800
C38 H38B 0.9800
C38 H38C 0.9800

loop_
_geom_torsion_atom_site_label_1
_geom_torsion_atom_site_label_2
_geom_torsion_atom_site_label_3
_geom_torsion_atom_site_label_4
_geom_torsion
C12 N1 C1 O2 -175.5(2)
C15 N1 C1 O2 3.4(3)
C12 N1 C1 C2 4.7(3)
C15 N1 C1 C2 -176.4(2)
O2 C1 C2 C3 -4.0(4)
N1 C1 C2 C3 175.8(2)
O2 C1 C2 C13 174.5(2)
N1 C1 C2 C13 -5.7(3)
C13 C2 C3 C4 -0.6(4)
C1 C2 C3 C4 177.9(2)
C2 C3 C4 C5 -1.1(4)
C3 C4 C5 C14 2.2(4)
C3 C4 C5 C6 -176.5(2)
C7 N2 C6 O3 175.6(3)
C27 N2 C6 O3 -2.2(4)
C7 N2 C6 C5 -4.4(4)
C27 N2 C6 C5 177.7(2)
C4 C5 C6 O3 4.2(4)
C14 C5 C6 O3 -174.5(3)
C4 C5 C6 N2 -175.7(2)
C14 C5 C6 N2 5.6(3)
C6 N2 C7 O4 -179.8(2)
C27 N2 C7 O4 -1.9(3)
C6 N2 C7 C8 -0.1(3)
C27 N2 C7 C8 177.7(2)
O4 C7 C8 C9 2.9(4)
N2 C7 C8 C9 -176.7(2)
O4 C7 C8 C14 -176.7(2)
N2 C7 C8 C14 3.7(3)
C14 C8 C9 C10 1.7(4)
C7 C8 C9 C10 -177.9(2)
C8 C9 C10 C11 -0.3(4)
C9 C10 C11 C13 -1.3(4)
C9 C10 C11 C12 177.9(2)
C1 N1 C12 O1 -179.1(3)
C15 N1 C12 O1 2.0(4)
C1 N1 C12 C11 0.0(4)
C15 N1 C12 C11 -178.9(2)
C10 C11 C12 O1 -4.0(4)
C13 C11 C12 O1 175.2(3)
C10 C11 C12 N1 176.9(2)
C13 C11 C12 N1 -3.9(3)
C3 C2 C13 C14 1.2(3)
C1 C2 C13 C14 -177.4(2)
C3 C2 C13 C11 -179.4(2)
C1 C2 C13 C11 2.0(3)
C10 C11 C13 C2 -178.0(2)
C12 C11 C13 C2 2.9(3)
C10 C11 C13 C14 1.4(3)
C12 C11 C13 C14 -177.7(2)
C9 C8 C14 C5 178.0(2)
C7 C8 C14 C5 -2.4(3)
C9 C8 C14 C13 -1.5(3)
C7 C8 C14 C13 178.1(2)
C4 C5 C14 C8 179.0(2)
C6 C5 C14 C8 -2.3(3)
C4 C5 C14 C13 -1.6(3)
C6 C5 C14 C13 177.1(2)
C2 C13 C14 C8 179.3(2)
C11 C13 C14 C8 -0.1(3)
C2 C13 C14 C5 -0.1(3)
C11 C13 C14 C5 -179.5(2)
C1 N1 C15 C16 -94.4(3)
C12 N1 C15 C16 84.6(3)
C1 N1 C15 C23 85.2(3)
C12 N1 C15 C23 -95.8(3)
C23 C15 C16 C20 2.0(4)
N1 C15 C16 C20 -178.5(2)
C23 C15 C16 C17 -177.8(3)
N1 C15 C16 C17 1.8(4)
C15 C16 C17 C18 -103.9(3)
C20 C16 C17 C18 76.3(4)
C15 C16 C17 C19 131.3(3)
C20 C16 C17 C19 -48.4(4)
C15 C16 C20 C21 -0.6(4)
C17 C16 C20 C21 179.2(3)
C16 C20 C21 C22 -0.4(4)
C20 C21 C22 C23 0.1(5)
C21 C22 C23 C15 1.2(4)
C21 C22 C23 C24 -178.9(3)
C16 C15 C23 C22 -2.3(4)
N1 C15 C23 C22 178.1(2)
C16 C15 C23 C24 177.8(3)
N1 C15 C23 C24 -1.7(4)
C22 C23 C24 C26 -90.0(4)
C15 C23 C24 C26 89.8(4)
C22 C23 C24 C25 36.5(4)
C15 C23 C24 C25 -143.6(3)
C7 N2 C27 C28 97.9(3)
C6 N2 C27 C28 -84.0(3)
C7 N2 C27 C35 -81.6(3)
C6 N2 C27 C35 96.4(3)
C35 C27 C28 C32 -0.2(4)
N2 C27 C28 C32 -179.8(2)
C35 C27 C28 C29 -178.8(3)
N2 C27 C28 C29 1.7(4)
C32 C28 C29 C31 48.8(4)
C27 C28 C29 C31 -132.7(3)
C32 C28 C29 C30 -75.2(4)
C27 C28 C29 C30 103.3(4)
C27 C28 C32 C33 0.7(4)
C29 C28 C32 C33 179.3(3)
C28 C32 C33 C34 -0.9(4)
C32 C33 C34 C35 0.6(4)
C33 C34 C35 C27 -0.1(4)
C33 C34 C35 C36 -179.8(3)
C28 C27 C35 C34 0.0(4)
N2 C27 C35 C34 179.5(2)
C28 C27 C35 C36 179.7(3)
N2 C27 C35 C36 -0.8(4)
C34 C35 C36 C37 -38.8(4)
C27 C35 C36 C37 141.5(3)
C34 C35 C36 C38 86.6(3)
C27 C35 C36 C38 -93.1(3)
